data_4130491
loop_
_publ_author_name
'Benjamin, Sophie L.'
'Kr\"amer, Tobias'
'Levason, William'
'Light, Mark E.'
'Macgregor, Stuart A.'
'Reid, Gillian'

_publ_section_title
;
 [Pd4(\m3-SbMe3)4(SbMe3)4]: A Pd(0) Tetrahedron with \m3-Bridging
 Trimethylantimony Ligands.
;
_journal_issue 22
_journal_name_full 'Journal of the American Chemical Society'
_journal_page_first 6964
_journal_page_last 6967
_journal_paper_doi 10.1021/jacs.6b04060
_journal_volume 138
_journal_year 2016
_chemical_formula_moiety 'C24 H72 Pd4 Sb8'
_chemical_formula_sum 'C24 H72 Pd4 Sb8'
_chemical_formula_weight 1760.41
_chemical_name_systematic octakis(trimethylstibine)tetrapalladium(0)
_space_group_crystal_system orthorhombic
_space_group_IT_number 36
_space_group_name_Hall 'C 2c -2'
_space_group_name_H-M_alt 'C m c 21'
_atom_sites_solution_hydrogens geom
_atom_sites_solution_primary heavy
_audit_creation_date 2016-03-24
_audit_creation_method
;
Olex2 1.2
(compiled 2016.02.19 svn.r3266 for OlexSys, GUI svn.r5155)
;
_cell_angle_alpha 90
_cell_angle_beta 90
_cell_angle_gamma 90
_cell_formula_units_Z 4
_cell_length_a 18.4966(4)
_cell_length_b 13.0377(3)
_cell_length_c 19.9791(5)
_cell_measurement_reflns_used 9049
_cell_measurement_temperature 293(2)
_cell_measurement_theta_max 29.3590
_cell_measurement_theta_min 1.8850
_cell_volume 4818.02(19)
_computing_cell_refinement
;
CrysAlisPro, Agilent Technologies,
Version 1.171.37.35 (release 13-08-2014 CrysAlis171 .NET)
(compiled Aug 13 2014,18:06:01)
;
_computing_data_collection
;
CrysAlisPro, Agilent Technologies,
Version 1.171.37.35 (release 13-08-2014 CrysAlis171 .NET)
(compiled Aug 13 2014,18:06:01)
;
_computing_data_reduction
;
CrysAlisPro, Agilent Technologies,
Version 1.171.37.35 (release 13-08-2014 CrysAlis171 .NET)
(compiled Aug 13 2014,18:06:01)
;
_computing_molecular_graphics 'Olex2 (Dolomanov et al., 2009)'
_computing_publication_material 'Olex2 (Dolomanov et al., 2009)'
_computing_structure_refinement 'ShelXL (Sheldrick, 2015)'
_computing_structure_solution 'ShelXS (Sheldrick, 2008)'
_diffrn_ambient_temperature 293(2)
_diffrn_detector 'CCD plate'
_diffrn_measured_fraction_theta_full 0.998
_diffrn_measured_fraction_theta_max 0.995
_diffrn_measurement_details
;
#__ type_ start__ end____ width___ exp.time_
  1 omega -103.00   73.00   1.0000    7.0000
omega____ theta____ kappa____ phi______ frames
    -      -16.0000    0.0000 -180.0000 176

#__ type_ start__ end____ width___ exp.time_
  2 omega  -11.00   -1.00   1.0000    7.0000
omega____ theta____ kappa____ phi______ frames
    -      -16.0000  -72.0000 -180.0000 10
;
_diffrn_measurement_device 'abstract diffractometer'
_diffrn_measurement_device_type 'dtrek-CrysAlisPro-abstract goniometer imported rigaku-d*trek images'
_diffrn_measurement_method '\w scans'
_diffrn_orient_matrix_UB_11 0.0232504000
_diffrn_orient_matrix_UB_12 -0.0389797000
_diffrn_orient_matrix_UB_13 0.0122599000
_diffrn_orient_matrix_UB_21 -0.0271116000
_diffrn_orient_matrix_UB_22 -0.0155779000
_diffrn_orient_matrix_UB_23 0.0229655000
_diffrn_orient_matrix_UB_31 -0.0139661000
_diffrn_orient_matrix_UB_32 -0.0346108000
_diffrn_orient_matrix_UB_33 -0.0241344000
_diffrn_radiation_monochromator graphite
_diffrn_radiation_probe x-ray
_diffrn_radiation_type MoK\a
_diffrn_radiation_wavelength 0.71073
_diffrn_reflns_av_R_equivalents 0.0291
_diffrn_reflns_av_unetI/netI 0.0383
_diffrn_reflns_Laue_measured_fraction_full 0.998
_diffrn_reflns_Laue_measured_fraction_max 0.995
_diffrn_reflns_limit_h_max 13
_diffrn_reflns_limit_h_min -24
_diffrn_reflns_limit_k_max 16
_diffrn_reflns_limit_k_min -16
_diffrn_reflns_limit_l_max 25
_diffrn_reflns_limit_l_min -20
_diffrn_reflns_number 10419
_diffrn_reflns_point_group_measured_fraction_full 0.826
_diffrn_reflns_point_group_measured_fraction_max 0.805
_diffrn_reflns_theta_full 25.242
_diffrn_reflns_theta_max 27.485
_diffrn_reflns_theta_min 3.002
_diffrn_source 'Enhance (Mo) X-ray Source'
_exptl_absorpt_coefficient_mu 5.871
_exptl_absorpt_correction_T_max 1.00000
_exptl_absorpt_correction_T_min 0.65706
_exptl_absorpt_correction_type multi-scan
_exptl_absorpt_process_details
;
CrysAlisPro, Agilent Technologies,
Version 1.171.37.35 (release 13-08-2014 CrysAlis171 .NET)
(compiled Aug 13 2014,18:06:01)
Empirical absorption correction using spherical harmonics,
 implemented in SCALE3 ABSPACK scaling algorithm.
;
_exptl_crystal_colour purple
_exptl_crystal_density_diffrn 2.427
_exptl_crystal_description platelet
_exptl_crystal_F_000 3232
_exptl_crystal_size_max 0.03
_exptl_crystal_size_mid 0.02
_exptl_crystal_size_min 0.01
_refine_diff_density_max 0.867
_refine_diff_density_min -0.703
_refine_diff_density_rms 0.154
_refine_ls_abs_structure_details
;
 Flack x determined using 1508 quotients [(I+)-(I-)]/[(I+)+(I-)]
 (Parsons, Flack and Wagner, Acta Cryst. B69 (2013) 249-259).
;
_refine_ls_abs_structure_Flack 0.02(3)
_refine_ls_extinction_method none
_refine_ls_goodness_of_fit_ref 1.010
_refine_ls_hydrogen_treatment constr
_refine_ls_matrix_type full
_refine_ls_number_parameters 193
_refine_ls_number_reflns 4573
_refine_ls_number_restraints 106
_refine_ls_restrained_S_all 1.004
_refine_ls_R_factor_all 0.0268
_refine_ls_R_factor_gt 0.0246
_refine_ls_shift/su_max 0.001
_refine_ls_shift/su_mean 0.000
_refine_ls_structure_factor_coef Fsqd
_refine_ls_weighting_details 'w=1/[\s^2^(Fo^2^)+(0.0209P)^2^] where P=(Fo^2^+2Fc^2^)/3'
_refine_ls_weighting_scheme calc
_refine_ls_wR_factor_gt 0.0466
_refine_ls_wR_factor_ref 0.0474
_reflns_Friedel_coverage 0.573
_reflns_Friedel_fraction_full 0.642
_reflns_Friedel_fraction_max 0.604
_reflns_number_gt 4359
_reflns_number_total 4573
_reflns_threshold_expression 'I > 2\s(I)'
_cod_data_source_file ja6b04060_si_003.cif
_cod_data_source_block 2014slbk412_ml
_cod_original_cell_volume 4818.0(2)
_cod_database_code 4130491
_shelx_space_group_comment
;
The symmetry employed for this shelxl refinement is uniquely defined
by the following loop, which should always be used as a source of
symmetry information in preference to the above space-group names.
They are only intended as comments.
;
_reflns_odcompleteness_completeness 91.92
_reflns_odcompleteness_iscentric 1
_reflns_odcompleteness_theta 29.41
_olex2_refinement_description
;
1. Fixed Uiso
 At 1.5 times of:
  All C(H,H,H) groups
2. Rigid bond restraints
 All non-hydrogen atoms
 with sigma for 1-2 distances of 0.01 and sigma for 1-3 distances of 0.01
3. Uiso/Uaniso restraints and constraints
All non-hydrogen atoms have similar U: within 1.7A with sigma of 0.04 and sigma
for terminal atoms of 0.08
Uanis(C1A) \\sim Ueq, Uanis(C2A) \\sim Ueq, Uanis(C1B) \\sim Ueq: with sigma of
0.02 and sigma for terminal atoms of 0.04
Uanis(C1A) = Uanis(C2A) = Uanis(C1B)
4. Others
 Fixed Sof: H7A(0.5) H7B(0.5) H7C(0.5) H12A(0.5) H12B(0.5) H12C(0.5) H14A(0.5)
 H14B(0.5) H14C(0.5) C1B(0.5) H1BA(0.5) H1BB(0.5) H1BC(0.5) C1A(0.5) H1AA(0.5)
 H1AB(0.5) H1AC(0.5) C2A(0.5) H2AA(0.5) H2AB(0.5) H2AC(0.5)
5.a Idealised Me refined as rotating group:
 C3(H3A,H3B,H3C), C4(H4A,H4B,H4C), C5(H5A,H5B,H5C), C6(H6A,H6B,H6C), C7(H7A,
 H7B,H7C), C8(H8A,H8B,H8C), C9(H9A,H9B,H9C), C10(H10A,H10B,H10C), C11(H11A,H11B,
 H11C), C12(H12A,H12B,H12C), C13(H13A,H13B,H13C), C14(H14A,H14B,H14C), C1B(H1BA,
 H1BB,H1BC), C1A(H1AA,H1AB,H1AC), C2A(H2AA,H2AB,H2AC)
;
_shelx_shelxl_version_number 2014/7
_olex2_submission_special_instructions 'No special instructions were received'

loop_
_space_group_symop_operation_xyz
'x, y, z'
'-x, -y, z+1/2'
'x, -y, z+1/2'
'-x, y, z'
'x+1/2, y+1/2, z'
'-x+1/2, -y+1/2, z+1/2'
'x+1/2, -y+1/2, z+1/2'
'-x+1/2, y+1/2, z'

loop_
_atom_site_label
_atom_site_type_symbol
_atom_site_fract_x
_atom_site_fract_y
_atom_site_fract_z
_atom_site_U_iso_or_equiv
_atom_site_adp_type
_atom_site_occupancy
_atom_site_site_symmetry_order
_atom_site_calc_flag
_atom_site_refinement_flags_posn
_atom_site_refinement_flags_adp
_atom_site_refinement_flags_occupancy
_atom_site_disorder_assembly
_atom_site_disorder_group
Sb1 Sb 0.5000 0.85026(6) 0.65135(4) 0.01964(18) Uani 1 2 d S TU P . .
Sb2 Sb 0.68430(3) 0.76152(4) 0.35374(3) 0.01764(12) Uani 1 1 d . U . . .
Sb3 Sb 0.5000 0.36545(5) 0.51183(4) 0.01532(16) Uani 1 2 d S TU P . .
Sb4 Sb 0.62646(3) 0.63480(4) 0.54358(3) 0.01500(12) Uani 1 1 d . U . . .
Sb5 Sb 0.5000 0.89686(6) 0.44608(4) 0.01541(16) Uani 1 2 d S TU P D .
Sb6 Sb 0.5000 0.57358(6) 0.34886(4) 0.01460(16) Uani 1 2 d S TU P D .
Pd1 Pd 0.5000 0.75043(6) 0.54351(4) 0.01345(17) Uani 1 2 d S TU P D .
Pd2 Pd 0.57559(3) 0.71468(4) 0.42362(3) 0.01277(12) Uani 1 1 d . U . . .
Pd3 Pd 0.5000 0.55544(6) 0.48850(4) 0.01270(18) Uani 1 2 d S TU P D .
C3 C 0.7926(5) 0.7357(8) 0.3888(5) 0.036(2) Uani 1 1 d . U . . .
H3A H 0.8006 0.7745 0.4289 0.054 Uiso 1 1 calc GR . . . .
H3B H 0.8264 0.7570 0.3551 0.054 Uiso 1 1 calc GR . . . .
H3C H 0.7992 0.6640 0.3980 0.054 Uiso 1 1 calc GR . . . .
C4 C 0.7030(6) 0.6959(10) 0.2555(5) 0.061(4) Uani 1 1 d . U . . .
H4A H 0.7122 0.6237 0.2598 0.092 Uiso 1 1 calc GR . . . .
H4B H 0.7440 0.7286 0.2352 0.092 Uiso 1 1 calc GR . . . .
H4C H 0.6611 0.7063 0.2280 0.092 Uiso 1 1 calc GR . . . .
C5 C 0.7032(5) 0.9181(8) 0.3229(6) 0.046(3) Uani 1 1 d . U . . .
H5A H 0.6610 0.9441 0.3007 0.068 Uiso 1 1 calc GR . . . .
H5B H 0.7436 0.9204 0.2928 0.068 Uiso 1 1 calc GR . . . .
H5C H 0.7133 0.9595 0.3615 0.068 Uiso 1 1 calc GR . . . .
C6 C 0.5860(5) 0.2939(7) 0.5675(4) 0.028(2) Uani 1 1 d . U . . .
H6A H 0.6316 0.3211 0.5530 0.042 Uiso 1 1 calc GR . . . .
H6B H 0.5850 0.2212 0.5599 0.042 Uiso 1 1 calc GR . . . .
H6C H 0.5796 0.3075 0.6143 0.042 Uiso 1 1 calc GR . . . .
C7 C 0.5000 0.2571(8) 0.4309(6) 0.023(3) Uani 1 2 d S TU P . .
H7A H 0.5387 0.2729 0.4006 0.034 Uiso 0.5 1 calc GR . . A -1
H7B H 0.4547 0.2608 0.4075 0.034 Uiso 0.5 1 calc GR . . A -1
H7C H 0.5065 0.1891 0.4483 0.034 Uiso 0.5 1 calc GR . . A -1
C8 C 0.6238(5) 0.5671(7) 0.6422(4) 0.028(2) Uani 1 1 d . U . . .
H8A H 0.5905 0.6043 0.6698 0.043 Uiso 1 1 calc GR . . . .
H8B H 0.6712 0.5701 0.6617 0.043 Uiso 1 1 calc GR . . . .
H8C H 0.6087 0.4969 0.6388 0.043 Uiso 1 1 calc GR . . . .
C9 C 0.7062(5) 0.7504(7) 0.5700(5) 0.029(2) Uani 1 1 d . U . . .
H9A H 0.7205 0.7871 0.5306 0.044 Uiso 1 1 calc GR . . . .
H9B H 0.7476 0.7177 0.5896 0.044 Uiso 1 1 calc GR . . . .
H9C H 0.6855 0.7974 0.6017 0.044 Uiso 1 1 calc GR . . . .
C10 C 0.7047(5) 0.5282(7) 0.5063(5) 0.031(2) Uani 1 1 d . U . . .
H10A H 0.6805 0.4741 0.4826 0.046 Uiso 1 1 calc GR . . . .
H10B H 0.7314 0.4998 0.5431 0.046 Uiso 1 1 calc GR . . . .
H10C H 0.7373 0.5630 0.4765 0.046 Uiso 1 1 calc GR . . . .
C11 C 0.4121(4) 0.9940(7) 0.4801(4) 0.027(2) Uani 1 1 d . U . . .
H11A H 0.3698 0.9529 0.4874 0.040 Uiso 1 1 calc GR . . D .
H11B H 0.4019 1.0450 0.4467 0.040 Uiso 1 1 calc GR . . . .
H11C H 0.4257 1.0271 0.5211 0.040 Uiso 1 1 calc GR . . . .
C12 C 0.5000 0.9580(10) 0.3458(6) 0.026(3) Uani 1 2 d S TU P D .
H12A H 0.4513 0.9607 0.3293 0.039 Uiso 0.5 1 calc GR . . B -1
H12B H 0.5285 0.9147 0.3173 0.039 Uiso 0.5 1 calc GR . . B -1
H12C H 0.5201 1.0258 0.3462 0.039 Uiso 0.5 1 calc GR . . B -1
C13 C 0.4132(5) 0.4684(7) 0.3266(4) 0.030(2) Uani 1 1 d . U . . .
H13A H 0.3965 0.4372 0.3673 0.045 Uiso 1 1 calc GR . . D .
H13B H 0.4303 0.4162 0.2967 0.045 Uiso 1 1 calc GR . . . .
H13C H 0.3741 0.5050 0.3059 0.045 Uiso 1 1 calc GR . . . .
C14 C 0.5000 0.6425(10) 0.2500(6) 0.025(3) Uani 1 2 d S TU P D .
H14A H 0.5184 0.5941 0.2180 0.038 Uiso 0.5 1 calc GR . . C -1
H14B H 0.5301 0.7025 0.2502 0.038 Uiso 0.5 1 calc GR . . C -1
H14C H 0.4515 0.6614 0.2380 0.038 Uiso 0.5 1 calc GR . . C -1
C1B C 0.5704(17) 0.806(2) 0.7340(12) 0.075(6) Uani 0.5 1 d . U . D 3
H1BA H 0.6189 0.7970 0.7177 0.112 Uiso 0.5 1 calc GR . . D 3
H1BB H 0.5536 0.7426 0.7530 0.112 Uiso 0.5 1 calc GR . . D 3
H1BC H 0.5698 0.8585 0.7676 0.112 Uiso 0.5 1 calc GR . . D 3
C1A C 0.5952(17) 0.869(2) 0.7089(12) 0.075(6) Uani 0.5 1 d . U . D -2
H1AA H 0.5956 0.9367 0.7283 0.112 Uiso 0.5 1 calc GR . . D -2
H1AB H 0.6368 0.8610 0.6807 0.112 Uiso 0.5 1 calc GR . . D -2
H1AC H 0.5963 0.8189 0.7439 0.112 Uiso 0.5 1 calc GR . . D -2
C2A C 0.4665(13) 1.0067(16) 0.6535(12) 0.075(6) Uani 0.5 1 d . U . D -2
H2AA H 0.4834 1.0383 0.6939 0.112 Uiso 0.5 1 calc GR . . D -2
H2AB H 0.4147 1.0101 0.6518 0.112 Uiso 0.5 1 calc GR . . D -2
H2AC H 0.4864 1.0421 0.6156 0.112 Uiso 0.5 1 calc GR . . D -2

loop_
_atom_site_aniso_label
_atom_site_aniso_U_11
_atom_site_aniso_U_22
_atom_site_aniso_U_33
_atom_site_aniso_U_23
_atom_site_aniso_U_13
_atom_site_aniso_U_12
Sb1 0.0227(4) 0.0211(4) 0.0151(4) -0.0055(4) 0.000 0.000
Sb2 0.0134(2) 0.0229(3) 0.0166(2) 0.0023(3) 0.0026(2) -0.0033(2)
Sb3 0.0148(4) 0.0120(4) 0.0191(4) 0.0022(3) 0.000 0.000
Sb4 0.0116(2) 0.0186(3) 0.0148(2) 0.0020(2) -0.0019(2) 0.0002(2)
Sb5 0.0169(4) 0.0115(4) 0.0178(4) 0.0026(3) 0.000 0.000
Sb6 0.0143(4) 0.0165(4) 0.0130(4) -0.0031(3) 0.000 0.000
Pd1 0.0148(4) 0.0131(4) 0.0125(4) -0.0015(4) 0.000 0.000
Pd2 0.0108(3) 0.0142(3) 0.0133(3) 0.0004(3) 0.0009(2) -0.0011(2)
Pd3 0.0127(4) 0.0117(4) 0.0137(4) 0.0011(4) 0.000 0.000
C3 0.015(4) 0.047(6) 0.047(6) 0.015(5) -0.003(4) 0.006(4)
C4 0.053(7) 0.100(9) 0.031(5) -0.037(7) 0.024(5) -0.039(7)
C5 0.023(5) 0.040(6) 0.073(8) 0.025(5) 0.012(5) -0.003(4)
C6 0.032(5) 0.023(5) 0.029(5) 0.012(4) -0.008(4) 0.003(4)
C7 0.023(6) 0.016(6) 0.029(6) -0.004(5) 0.000 0.000
C8 0.031(5) 0.033(5) 0.021(4) 0.005(4) -0.003(4) 0.002(4)
C9 0.021(4) 0.032(5) 0.034(5) -0.005(4) -0.012(4) -0.011(4)
C10 0.028(5) 0.031(5) 0.033(5) 0.000(4) 0.001(4) 0.012(4)
C11 0.022(5) 0.027(5) 0.031(5) -0.003(4) 0.003(4) 0.008(4)
C12 0.025(6) 0.034(7) 0.019(6) 0.016(6) 0.000 0.000
C13 0.028(5) 0.037(6) 0.025(5) -0.001(4) -0.004(4) -0.013(4)
C14 0.028(7) 0.031(7) 0.016(5) 0.004(5) 0.000 0.000
C1B 0.111(12) 0.067(9) 0.046(9) -0.040(8) -0.040(8) 0.041(10)
C1A 0.111(12) 0.067(9) 0.046(9) -0.040(8) -0.040(8) 0.041(10)
C2A 0.111(12) 0.067(9) 0.046(9) -0.040(8) -0.040(8) 0.041(10)

loop_
_atom_type_symbol
_atom_type_description
_atom_type_scat_dispersion_real
_atom_type_scat_dispersion_imag
_atom_type_scat_source
C C 0.0033 0.0016 'International Tables Vol C Tables 4.2.6.8 and 6.1.1.4'
H H 0.0000 0.0000 'International Tables Vol C Tables 4.2.6.8 and 6.1.1.4'
Pd Pd -0.9988 1.0072 'International Tables Vol C Tables 4.2.6.8 and 6.1.1.4'
Sb Sb -0.5866 1.5461 'International Tables Vol C Tables 4.2.6.8 and 6.1.1.4'

loop_
_geom_angle_atom_site_label_1
_geom_angle_atom_site_label_2
_geom_angle_atom_site_label_3
_geom_angle
_geom_angle_site_symmetry_1
_geom_angle_site_symmetry_3
C1B Sb1 Pd1 120.7(6) . .
C1B Sb1 Pd1 120.7(7) 4_655 .
C1B Sb1 C1B 73.3(18) . 4_655
C1A Sb1 Pd1 121.7(7) . .
C1A Sb1 C2A 96.8(9) . .
C2A Sb1 Pd1 120.8(6) . .
C3 Sb2 Pd2 121.7(3) . .
C3 Sb2 C4 94.8(4) . .
C3 Sb2 C5 95.2(4) . .
C4 Sb2 Pd2 122.2(3) . .
C5 Sb2 Pd2 121.0(3) . .
C5 Sb2 C4 95.1(5) . .
C6 Sb3 Pd3 121.4(2) 4_655 .
C6 Sb3 Pd3 121.4(2) . .
C6 Sb3 C6 95.2(5) . 4_655
C7 Sb3 Pd3 120.5(3) . .
C7 Sb3 C6 96.0(3) . 4_655
C7 Sb3 C6 96.0(3) . .
Pd1 Sb4 Pd3 59.67(2) . .
Pd2 Sb4 Pd1 60.77(2) . .
Pd2 Sb4 Pd3 60.90(2) . .
C8 Sb4 Pd1 101.7(2) . .
C8 Sb4 Pd2 158.9(3) . .
C8 Sb4 Pd3 100.9(3) . .
C8 Sb4 C9 94.4(4) . .
C9 Sb4 Pd1 101.2(3) . .
C9 Sb4 Pd2 100.4(2) . .
C9 Sb4 Pd3 157.5(3) . .
C10 Sb4 Pd1 156.9(3) . .
C10 Sb4 Pd2 99.9(3) . .
C10 Sb4 Pd3 100.9(3) . .
C10 Sb4 C8 93.9(3) . .
C10 Sb4 C9 94.4(4) . .
Pd1 Sb5 Pd2 61.26(2) . 4_655
Pd1 Sb5 Pd2 61.26(2) . .
Pd2 Sb5 Pd2 60.09(3) . 4_655
C11 Sb5 Pd1 100.7(2) . .
C11 Sb5 Pd1 100.7(2) 4_655 .
C11 Sb5 Pd2 157.2(2) 4_655 4_655
C11 Sb5 Pd2 99.9(2) . 4_655
C11 Sb5 Pd2 99.9(2) 4_655 .
C11 Sb5 Pd2 157.2(2) . .
C11 Sb5 C11 97.1(5) . 4_655
C12 Sb5 Pd1 157.2(4) . .
C12 Sb5 Pd2 99.5(3) . 4_655
C12 Sb5 Pd2 99.5(3) . .
C12 Sb5 C11 94.3(3) . .
C12 Sb5 C11 94.3(3) . 4_655
Pd2 Sb6 Pd2 61.08(3) . 4_655
Pd2 Sb6 Pd3 61.02(2) 4_655 .
Pd2 Sb6 Pd3 61.02(2) . .
C13 Sb6 Pd2 99.1(3) . 4_655
C13 Sb6 Pd2 99.1(3) 4_655 .
C13 Sb6 Pd2 156.2(2) . .
C13 Sb6 Pd2 156.2(2) 4_655 4_655
C13 Sb6 Pd3 98.7(2) . .
C13 Sb6 Pd3 98.7(2) 4_655 .
C13 Sb6 C13 96.2(5) 4_655 .
C13 Sb6 C14 94.3(3) . .
C13 Sb6 C14 94.3(3) 4_655 .
C14 Sb6 Pd2 102.6(3) . 4_655
C14 Sb6 Pd2 102.5(3) . .
C14 Sb6 Pd3 160.4(3) . .
Sb1 Pd1 Sb4 106.24(3) . .
Sb1 Pd1 Sb4 106.24(3) . 4_655
Sb1 Pd1 Sb5 104.42(4) . .
Sb1 Pd1 Pd2 144.56(2) . .
Sb1 Pd1 Pd2 144.56(2) . 4_655
Sb1 Pd1 Pd3 144.52(4) . .
Sb4 Pd1 Sb4 114.39(4) 4_655 .
Sb4 Pd1 Pd2 109.18(3) 4_655 .
Sb4 Pd1 Pd2 59.52(2) . .
Sb4 Pd1 Pd2 109.18(3) . 4_655
Sb4 Pd1 Pd2 59.52(2) 4_655 4_655
Sb5 Pd1 Sb4 112.32(2) . .
Sb5 Pd1 Sb4 112.32(2) . 4_655
Sb5 Pd1 Pd2 60.53(2) . .
Sb5 Pd1 Pd2 60.53(2) . 4_655
Sb5 Pd1 Pd3 111.06(4) . .
Pd2 Pd1 Pd2 59.62(3) 4_655 .
Pd3 Pd1 Sb4 60.195(19) . .
Pd3 Pd1 Sb4 60.193(19) . 4_655
Pd3 Pd1 Pd2 60.65(2) . .
Pd3 Pd1 Pd2 60.65(2) . 4_655
Sb2 Pd2 Sb4 107.36(2) . .
Sb2 Pd2 Sb5 106.39(3) . .
Sb2 Pd2 Sb6 105.45(3) . .
Sb2 Pd2 Pd1 145.84(3) . .
Sb2 Pd2 Pd2 142.843(18) . 4_655
Sb2 Pd2 Pd3 145.90(3) . .
Sb4 Pd2 Sb5 110.48(3) . .
Sb4 Pd2 Pd1 59.71(2) . .
Sb4 Pd2 Pd2 109.801(15) . 4_655
Sb4 Pd2 Pd3 59.67(2) . .
Sb5 Pd2 Pd1 58.21(3) . .
Sb5 Pd2 Pd2 59.955(14) . 4_655
Sb5 Pd2 Pd3 107.71(3) . .
Sb6 Pd2 Sb4 112.95(3) . .
Sb6 Pd2 Sb5 113.67(2) . .
Sb6 Pd2 Pd1 108.70(2) . .
Sb6 Pd2 Pd2 59.459(14) . 4_655
Sb6 Pd2 Pd3 60.34(2) . .
Pd1 Pd2 Pd3 58.92(3) . .
Pd2 Pd2 Pd1 60.187(14) 4_655 .
Pd2 Pd2 Pd3 60.261(14) 4_655 .
Sb3 Pd3 Sb4 106.98(2) . 4_655
Sb3 Pd3 Sb4 106.98(2) . .
Sb3 Pd3 Sb6 105.50(4) . .
Sb3 Pd3 Pd1 145.96(4) . .
Sb3 Pd3 Pd2 143.99(3) . 4_655
Sb3 Pd3 Pd2 143.99(3) . .
Sb4 Pd3 Sb4 114.29(4) 4_655 .
Sb4 Pd3 Sb6 111.25(2) 4_655 .
Sb4 Pd3 Sb6 111.25(2) . .
Sb4 Pd3 Pd2 108.95(3) . 4_655
Sb4 Pd3 Pd2 59.427(19) 4_655 4_655
Sb4 Pd3 Pd2 59.427(19) . .
Sb4 Pd3 Pd2 108.95(3) 4_655 .
Sb6 Pd3 Pd2 58.64(2) . .
Sb6 Pd3 Pd2 58.64(2) . 4_655
Pd1 Pd3 Sb4 60.137(19) . 4_655
Pd1 Pd3 Sb4 60.137(19) . .
Pd1 Pd3 Sb6 108.54(4) . .
Pd1 Pd3 Pd2 60.42(3) . .
Pd1 Pd3 Pd2 60.42(3) . 4_655
Pd2 Pd3 Pd2 59.48(3) 4_655 .
Sb2 C3 H3A 109.5 . .
Sb2 C3 H3B 109.5 . .
Sb2 C3 H3C 109.5 . .
H3A C3 H3B 109.5 . .
H3A C3 H3C 109.5 . .
H3B C3 H3C 109.5 . .
Sb2 C4 H4A 109.5 . .
Sb2 C4 H4B 109.5 . .
Sb2 C4 H4C 109.5 . .
H4A C4 H4B 109.5 . .
H4A C4 H4C 109.5 . .
H4B C4 H4C 109.5 . .
Sb2 C5 H5A 109.5 . .
Sb2 C5 H5B 109.5 . .
Sb2 C5 H5C 109.5 . .
H5A C5 H5B 109.5 . .
H5A C5 H5C 109.5 . .
H5B C5 H5C 109.5 . .
Sb3 C6 H6A 109.5 . .
Sb3 C6 H6B 109.5 . .
Sb3 C6 H6C 109.5 . .
H6A C6 H6B 109.5 . .
H6A C6 H6C 109.5 . .
H6B C6 H6C 109.5 . .
Sb3 C7 H7A 109.5 . .
Sb3 C7 H7B 109.5 . .
Sb3 C7 H7C 109.5 . .
H7A C7 H7B 109.5 . .
H7A C7 H7C 109.5 . .
H7B C7 H7C 109.5 . .
Sb4 C8 H8A 109.5 . .
Sb4 C8 H8B 109.5 . .
Sb4 C8 H8C 109.5 . .
H8A C8 H8B 109.5 . .
H8A C8 H8C 109.5 . .
H8B C8 H8C 109.5 . .
Sb4 C9 H9A 109.5 . .
Sb4 C9 H9B 109.5 . .
Sb4 C9 H9C 109.5 . .
H9A C9 H9B 109.5 . .
H9A C9 H9C 109.5 . .
H9B C9 H9C 109.5 . .
Sb4 C10 H10A 109.5 . .
Sb4 C10 H10B 109.5 . .
Sb4 C10 H10C 109.5 . .
H10A C10 H10B 109.5 . .
H10A C10 H10C 109.5 . .
H10B C10 H10C 109.5 . .
Sb5 C11 H11A 109.5 . .
Sb5 C11 H11B 109.5 . .
Sb5 C11 H11C 109.5 . .
H11A C11 H11B 109.5 . .
H11A C11 H11C 109.5 . .
H11B C11 H11C 109.5 . .
Sb5 C12 H12A 109.5 . .
Sb5 C12 H12B 109.5 . .
Sb5 C12 H12C 109.5 . .
H12A C12 H12B 109.5 . .
H12A C12 H12C 109.5 . .
H12B C12 H12C 109.5 . .
Sb6 C13 H13A 109.5 . .
Sb6 C13 H13B 109.5 . .
Sb6 C13 H13C 109.5 . .
H13A C13 H13B 109.5 . .
H13A C13 H13C 109.5 . .
H13B C13 H13C 109.5 . .
Sb6 C14 H14A 109.5 . .
Sb6 C14 H14B 109.5 . .
Sb6 C14 H14C 109.5 . .
H14A C14 H14B 109.5 . .
H14A C14 H14C 109.5 . .
H14B C14 H14C 109.5 . .
Sb1 C1B H1BA 109.5 . .
Sb1 C1B H1BB 109.5 . .
Sb1 C1B H1BC 109.5 . .
H1BA C1B H1BB 109.5 . .
H1BA C1B H1BC 109.5 . .
H1BB C1B H1BC 109.5 . .
Sb1 C1A H1AA 109.5 . .
Sb1 C1A H1AB 109.5 . .
Sb1 C1A H1AC 109.5 . .
H1AA C1A H1AB 109.5 . .
H1AA C1A H1AC 109.5 . .
H1AB C1A H1AC 109.5 . .
Sb1 C2A H2AA 109.5 . .
Sb1 C2A H2AB 109.5 . .
Sb1 C2A H2AC 109.5 . .
H2AA C2A H2AB 109.5 . .
H2AA C2A H2AC 109.5 . .
H2AB C2A H2AC 109.5 . .

loop_
_geom_bond_atom_site_label_1
_geom_bond_atom_site_label_2
_geom_bond_distance
_geom_bond_site_symmetry_2
Sb1 Pd1 2.5173(11) .
Sb1 C1B 2.18(2) 4_655
Sb1 C1B 2.18(2) .
Sb1 C1A 2.12(3) .
Sb1 C2A 2.13(2) .
Sb2 Pd2 2.5230(8) .
Sb2 C3 2.149(8) .
Sb2 C4 2.169(9) .
Sb2 C5 2.161(9) .
Sb3 Pd3 2.5206(11) .
Sb3 C6 2.152(8) 4_655
Sb3 C6 2.152(8) .
Sb3 C7 2.148(11) .
Sb4 Pd1 2.7828(7) .
Sb4 Pd2 2.7774(8) .
Sb4 Pd3 2.7844(7) .
Sb4 C8 2.159(8) .
Sb4 C9 2.174(8) .
Sb4 C10 2.140(8) .
Sb5 Pd1 2.7265(11) .
Sb5 Pd2 2.7925(9) 4_655
Sb5 Pd2 2.7924(9) .
Sb5 C11 2.170(8) 4_655
Sb5 C11 2.170(8) .
Sb5 C12 2.156(11) .
Sb6 Pd2 2.7515(8) 4_655
Sb6 Pd2 2.7515(8) .
Sb6 Pd3 2.7998(10) .
Sb6 C13 2.158(8) .
Sb6 C13 2.158(8) 4_655
Sb6 C14 2.170(11) .
Pd1 Sb4 2.7828(7) 4_655
Pd1 Pd2 2.8123(9) 4_655
Pd1 Pd2 2.8123(9) .
Pd1 Pd3 2.7696(12) .
Pd2 Pd2 2.7963(11) 4_655
Pd2 Pd3 2.8187(9) .
Pd3 Sb4 2.7843(7) 4_655
Pd3 Pd2 2.8187(9) 4_655
C3 H3A 0.9600 .
C3 H3B 0.9600 .
C3 H3C 0.9600 .
C4 H4A 0.9600 .
C4 H4B 0.9600 .
C4 H4C 0.9600 .
C5 H5A 0.9600 .
C5 H5B 0.9600 .
C5 H5C 0.9600 .
C6 H6A 0.9600 .
C6 H6B 0.9600 .
C6 H6C 0.9600 .
C7 H7A 0.9600 .
C7 H7B 0.9600 .
C7 H7C 0.9600 .
C8 H8A 0.9600 .
C8 H8B 0.9600 .
C8 H8C 0.9600 .
C9 H9A 0.9600 .
C9 H9B 0.9600 .
C9 H9C 0.9600 .
C10 H10A 0.9600 .
C10 H10B 0.9600 .
C10 H10C 0.9600 .
C11 H11A 0.9600 .
C11 H11B 0.9600 .
C11 H11C 0.9600 .
C12 H12A 0.9600 .
C12 H12B 0.9600 .
C12 H12C 0.9600 .
C13 H13A 0.9600 .
C13 H13B 0.9600 .
C13 H13C 0.9600 .
C14 H14A 0.9600 .
C14 H14B 0.9600 .
C14 H14C 0.9600 .
C1B H1BA 0.9600 .
C1B H1BB 0.9600 .
C1B H1BC 0.9600 .
C1A H1AA 0.9600 .
C1A H1AB 0.9600 .
C1A H1AC 0.9600 .
C2A H2AA 0.9600 .
C2A H2AB 0.9600 .
C2A H2AC 0.9600 .
